data_4082885
loop_
_publ_author_name
'Makhoul, Rim'
'Sahnoune, Hiba'
'Davin, Thomas'
'Kahlal, Samia'
'Dorcet, Vincent'
'Roisnel, Thierry'
'Halet, Jean-Fran\,cois'
'Hamon, Jean-Ren\'e'
'Lapinte, Claude'

_publ_section_title
;
 Proton-Controlled Regioselective Synthesis of [Cp*(dppe)Fe--C\\tb
 C-1-(\h6-C10H7)Ru(\h5-Cp](PF6) and Electron-Driven Haptotropic
 Rearrangement of the (\h5-Cp)Ru+Arenophile
;
_journal_issue 18
_journal_name_full Organometallics
_journal_page_first 4792
_journal_paper_doi 10.1021/om500047k
_journal_volume 33
_journal_year 2014
_chemical_compound_source 'synthesis as described'
_chemical_formula_moiety 'C53 H51 Fe P2 Ru, F6 P, 2(C H2 Cl2)'
_chemical_formula_sum 'C55 H55 Cl4 F6 Fe P3 Ru'
_chemical_formula_weight 1221.62
_chemical_name_systematic
;
 ?
;
_space_group_IT_number 2
_symmetry_cell_setting triclinic
_symmetry_Int_Tables_number 2
_symmetry_space_group_name_Hall '-P 1'
_symmetry_space_group_name_H-M 'P -1'
_atom_sites_solution_hydrogens geom
_atom_sites_solution_primary direct
_atom_sites_solution_secondary difmap
_cell_angle_alpha 95.058(5)
_cell_angle_beta 104.188(5)
_cell_angle_gamma 111.073(5)
_cell_formula_units_Z 2
_cell_length_a 11.9145(16)
_cell_length_b 12.3395(16)
_cell_length_c 20.032(2)
_cell_measurement_reflns_used 9902
_cell_measurement_temperature 150(2)
_cell_measurement_theta_max 27.38
_cell_measurement_theta_min 2.41
_cell_measurement_wavelength 0.71073
_cell_volume 2613.2(6)
_computing_cell_refinement 'Bruker APEX2 (Bruker, 2006)'
_computing_data_collection 'Bruker APEX2 (Bruker, 2006)'
_computing_data_reduction 'Bruker APEX2 (Bruker, 2006)'
_computing_molecular_graphics 'Ortep-3 for Windows (Farrugia, 1997)'
_computing_publication_material
;
           WinGX publication routines (Farrugia, 2012),
           CRYSCAL (T. Roisnel, local program)
;
_computing_structure_refinement 'SHELXL-97 (Sheldrick, 1997)'
_computing_structure_solution 'SIR97 (Altomare et al., 1999)'
_diffrn_ambient_temperature 150(2)
_diffrn_detector 'CCD plate'
_diffrn_measured_fraction_theta_full 0.984
_diffrn_measured_fraction_theta_max 0.984
_diffrn_measurement_device_type 'APEXII, Bruker-AXS'
_diffrn_measurement_method 'CCD rotation images, thin slices'
_diffrn_radiation_monochromator graphite
_diffrn_radiation_probe x-ray
_diffrn_radiation_type MoK\a
_diffrn_radiation_wavelength 0.71073
_diffrn_reflns_av_R_equivalents 0.0382
_diffrn_reflns_av_unetI/netI 0.0446
_diffrn_reflns_limit_h_max 15
_diffrn_reflns_limit_h_min -15
_diffrn_reflns_limit_k_max 15
_diffrn_reflns_limit_k_min -15
_diffrn_reflns_limit_l_max 19
_diffrn_reflns_limit_l_min -26
_diffrn_reflns_number 34343
_diffrn_reflns_theta_full 27.48
_diffrn_reflns_theta_max 27.48
_diffrn_reflns_theta_min 3.46
_exptl_absorpt_coefficient_mu 0.922
_exptl_absorpt_correction_T_max 0.794
_exptl_absorpt_correction_T_min 0.716
_exptl_absorpt_correction_type multi-scan
_exptl_absorpt_process_details
;
  [Sheldrick, G.M. (2002). SADABS Bruker AXS Inc., Madison, Wisconsin, USA]
;
_exptl_crystal_colour brown
_exptl_crystal_density_diffrn 1.553
_exptl_crystal_density_method 'not measured'
_exptl_crystal_description prism
_exptl_crystal_F_000 1244
_exptl_crystal_size_max 0.48
_exptl_crystal_size_mid 0.46
_exptl_crystal_size_min 0.25
_refine_diff_density_max 2.128
_refine_diff_density_min -1.793
_refine_diff_density_rms 0.126
_refine_ls_extinction_method none
_refine_ls_goodness_of_fit_ref 1.086
_refine_ls_hydrogen_treatment constr
_refine_ls_matrix_type full
_refine_ls_number_parameters 640
_refine_ls_number_reflns 11774
_refine_ls_number_restraints 0
_refine_ls_restrained_S_all 1.086
_refine_ls_R_factor_all 0.0805
_refine_ls_R_factor_gt 0.0689
_refine_ls_shift/su_max 0.001
_refine_ls_shift/su_mean 0
_refine_ls_structure_factor_coef Fsqd
_refine_ls_weighting_details 'calc w=1/[\s^2^(Fo^2^)+(0.0707P)^2^+13.6241P] where P=(Fo^2^+2Fc^2^)/3'
_refine_ls_weighting_scheme calc
_refine_ls_wR_factor_gt 0.1803
_refine_ls_wR_factor_ref 0.1879
_reflns_number_gt 9986
_reflns_number_total 11774
_reflns_threshold_expression >2sigma(I)
_cod_data_source_file om500047k_si_001.cif
_cod_data_source_block RH019
_cod_database_code 4082885

loop_
_symmetry_equiv_pos_as_xyz
'x, y, z'
'-x, -y, -z'

loop_
_atom_site_label
_atom_site_type_symbol
_atom_site_fract_x
_atom_site_fract_y
_atom_site_fract_z
_atom_site_U_iso_or_equiv
_atom_site_adp_type
_atom_site_occupancy
_atom_site_symmetry_multiplicity
_atom_site_calc_flag
_atom_site_refinement_flags
Fe1 Fe 1.00694(6) 0.17102(5) 0.29672(3) 0.01967(15) Uani 1 1 d .
Ru1A Ru 0.69264(4) 0.43888(4) 0.13519(2) 0.02776(13) Uani 0.9129(10) 1 d P
Ru1B Ru 0.7097(4) 0.4034(4) 0.0900(3) 0.02776(13) Uani 0.0871(10) 1 d P
P1 P 0.84696(11) 0.01129(10) 0.29577(6) 0.0202(2) Uani 1 1 d .
P2 P 0.99390(11) 0.08072(10) 0.19444(6) 0.0203(2) Uani 1 1 d .
C1 C 1.1904(4) 0.2069(4) 0.3644(2) 0.0276(10) Uani 1 1 d .
C2 C 1.1078(5) 0.2062(4) 0.4055(2) 0.0263(9) Uani 1 1 d .
C3 C 1.0590(5) 0.2947(5) 0.3892(2) 0.0335(11) Uani 1 1 d .
C4 C 1.1162(5) 0.3530(4) 0.3408(2) 0.0318(11) Uani 1 1 d .
C5 C 1.1968(5) 0.2999(4) 0.3248(2) 0.0287(10) Uani 1 1 d .
C6 C 1.2751(5) 0.1399(5) 0.3710(3) 0.0321(11) Uani 1 1 d .
H6A H 1.3618 0.194 0.3966 0.048 Uiso 1 1 calc R
H6B H 1.2718 0.1062 0.324 0.048 Uiso 1 1 calc R
H6C H 1.2466 0.0761 0.3965 0.048 Uiso 1 1 calc R
C7 C 1.0923(5) 0.1382(5) 0.4640(2) 0.0356(12) Uani 1 1 d .
H7A H 1.0888 0.0588 0.4497 0.053 Uiso 1 1 calc R
H7B H 1.014 0.1318 0.4743 0.053 Uiso 1 1 calc R
H7C H 1.1639 0.18 0.5062 0.053 Uiso 1 1 calc R
C8 C 0.9700(6) 0.3266(6) 0.4218(3) 0.0440(14) Uani 1 1 d .
H8A H 1.0186 0.3959 0.4599 0.066 Uiso 1 1 calc R
H8B H 0.9233 0.2597 0.4406 0.066 Uiso 1 1 calc R
H8C H 0.9107 0.3449 0.386 0.066 Uiso 1 1 calc R
C9 C 1.1040(6) 0.4626(5) 0.3170(3) 0.0419(13) Uani 1 1 d .
H9A H 1.0155 0.4525 0.305 0.063 Uiso 1 1 calc R
H9B H 1.1337 0.4746 0.2757 0.063 Uiso 1 1 calc R
H9C H 1.1549 0.5317 0.355 0.063 Uiso 1 1 calc R
C10 C 1.2874(5) 0.3448(5) 0.2835(3) 0.0363(12) Uani 1 1 d .
H10A H 1.2421 0.3534 0.2377 0.054 Uiso 1 1 calc R
H10B H 1.3262 0.2885 0.2767 0.054 Uiso 1 1 calc R
H10C H 1.353 0.4218 0.3091 0.054 Uiso 1 1 calc R
C11 C 0.7531(4) -0.0511(4) 0.2031(2) 0.0235(9) Uani 1 1 d .
H11A H 0.689 -0.1314 0.1986 0.028 Uiso 1 1 calc R
H11B H 0.7096 -0.0003 0.1846 0.028 Uiso 1 1 calc R
C12 C 0.8445(5) -0.0564(4) 0.1625(2) 0.0274(10) Uani 1 1 d .
H12A H 0.8049 -0.0637 0.1118 0.033 Uiso 1 1 calc R
H12B H 0.8641 -0.127 0.1688 0.033 Uiso 1 1 calc R
C13 C 0.8607(4) -0.1234(4) 0.3248(2) 0.0208(8) Uani 1 1 d .
C14 C 0.9768(5) -0.1317(4) 0.3469(2) 0.0265(9) Uani 1 1 d .
H14 H 1.051 -0.067 0.3476 0.032 Uiso 1 1 calc R
C15 C 0.9859(5) -0.2333(5) 0.3679(3) 0.0338(11) Uani 1 1 d .
H15 H 1.066 -0.2373 0.3837 0.041 Uiso 1 1 calc R
C16 C 0.8777(6) -0.3291(5) 0.3658(3) 0.0353(11) Uani 1 1 d .
H16 H 0.8837 -0.3987 0.3801 0.042 Uiso 1 1 calc R
C17 C 0.7622(5) -0.3227(4) 0.3431(3) 0.0324(11) Uani 1 1 d .
H17 H 0.6882 -0.3881 0.3417 0.039 Uiso 1 1 calc R
C18 C 0.7526(5) -0.2210(4) 0.3220(2) 0.0264(9) Uani 1 1 d .
H18 H 0.6721 -0.218 0.3056 0.032 Uiso 1 1 calc R
C19 C 0.7365(4) 0.0318(4) 0.3404(2) 0.0250(9) Uani 1 1 d .
C20 C 0.7529(5) 0.0196(5) 0.4108(3) 0.0331(11) Uani 1 1 d .
H20 H 0.8136 -0.0095 0.4326 0.04 Uiso 1 1 calc R
C21 C 0.6827(5) 0.0489(5) 0.4489(3) 0.0386(12) Uani 1 1 d .
H21 H 0.6957 0.0407 0.4966 0.046 Uiso 1 1 calc R
C22 C 0.5922(6) 0.0908(5) 0.4172(3) 0.0421(13) Uani 1 1 d .
H22 H 0.5451 0.113 0.4437 0.05 Uiso 1 1 calc R
C23 C 0.5716(5) 0.0998(5) 0.3477(3) 0.0388(12) Uani 1 1 d .
H23 H 0.508 0.1255 0.3256 0.047 Uiso 1 1 calc R
C24 C 0.6441(5) 0.0709(5) 0.3093(3) 0.0298(10) Uani 1 1 d .
H24 H 0.6299 0.0782 0.2614 0.036 Uiso 1 1 calc R
C25 C 1.1146(4) 0.0244(4) 0.1852(2) 0.0240(9) Uani 1 1 d .
C26 C 1.2160(5) 0.0917(4) 0.1626(3) 0.0288(10) Uani 1 1 d .
H26 H 1.2197 0.1643 0.1488 0.035 Uiso 1 1 calc R
C27 C 1.3107(5) 0.0530(5) 0.1601(3) 0.0390(12) Uani 1 1 d .
H27 H 1.3798 0.1005 0.1458 0.047 Uiso 1 1 calc R
C28 C 1.3062(5) -0.0529(5) 0.1779(3) 0.0389(12) Uani 1 1 d .
H28 H 1.371 -0.079 0.1749 0.047 Uiso 1 1 calc R
C29 C 1.2071(6) -0.1219(5) 0.2002(3) 0.0351(12) Uani 1 1 d .
H29 H 1.204 -0.1952 0.2128 0.042 Uiso 1 1 calc R
C30 C 1.1120(5) -0.0832(4) 0.2042(2) 0.0299(10) Uani 1 1 d .
H30 H 1.0446 -0.1302 0.22 0.036 Uiso 1 1 calc R
C31 C 0.9860(4) 0.1580(4) 0.1196(2) 0.0227(9) Uani 1 1 d .
C32 C 1.0195(4) 0.2801(4) 0.1302(2) 0.0264(9) Uani 1 1 d .
H32 H 1.0451 0.3244 0.1764 0.032 Uiso 1 1 calc R
C33 C 1.0157(5) 0.3378(5) 0.0731(3) 0.0323(11) Uani 1 1 d .
H33 H 1.0407 0.4213 0.0808 0.039 Uiso 1 1 calc R
C34 C 0.9759(5) 0.2736(5) 0.0057(3) 0.0362(12) Uani 1 1 d .
H34 H 0.9711 0.3127 -0.033 0.043 Uiso 1 1 calc R
C35 C 0.9429(5) 0.1524(5) -0.0057(3) 0.0357(12) Uani 1 1 d .
H35 H 0.9163 0.1086 -0.0522 0.043 Uiso 1 1 calc R
C36 C 0.9487(5) 0.0947(5) 0.0511(2) 0.0284(10) Uani 1 1 d .
H36 H 0.9272 0.0117 0.0432 0.034 Uiso 1 1 calc R
C37 C 0.8814(4) 0.2186(4) 0.2489(2) 0.0242(9) Uani 1 1 d .
C38 C 0.8009(5) 0.2534(4) 0.2209(3) 0.0294(10) Uani 1 1 d .
C39 C 0.6978(5) 0.2827(4) 0.1879(3) 0.0309(10) Uani 1 1 d .
C40 C 0.6554(6) 0.3549(5) 0.2266(3) 0.0371(12) Uani 1 1 d .
H40 H 0.6976 0.3847 0.2753 0.045 Uiso 1 1 calc R
C41 C 0.5529(6) 0.3831(5) 0.1946(4) 0.0439(14) Uani 1 1 d .
H41 H 0.5261 0.4303 0.2219 0.053 Uiso 1 1 calc R
C42 C 0.4892(6) 0.3412(5) 0.1216(4) 0.0445(14) Uani 1 1 d .
H42 H 0.4219 0.3626 0.0998 0.053 Uiso 1 1 calc R
C43 C 0.5262(5) 0.2681(5) 0.0818(3) 0.0370(12) Uani 1 1 d .
C44 C 0.4659(6) 0.2234(5) 0.0070(4) 0.0486(15) Uani 1 1 d .
H44 H 0.3961 0.2407 -0.0157 0.058 Uiso 1 1 calc R
C45 C 0.5063(6) 0.1578(6) -0.0315(3) 0.0524(17) Uani 1 1 d .
H45 H 0.4643 0.1289 -0.0802 0.063 Uiso 1 1 calc R
C46 C 0.6116(6) 0.1321(5) 0.0012(3) 0.0431(13) Uani 1 1 d .
H46 H 0.6391 0.0862 -0.0264 0.052 Uiso 1 1 calc R
C47 C 0.6731(5) 0.1713(5) 0.0701(3) 0.0338(11) Uani 1 1 d .
H47 H 0.7441 0.1538 0.0901 0.041 Uiso 1 1 calc R
C48 C 0.6328(5) 0.2394(4) 0.1141(3) 0.0319(11) Uani 1 1 d .
C49 C 0.8128(7) 0.5095(6) 0.0692(3) 0.0530(17) Uani 1 1 d .
H49 H 0.8239 0.4608 0.034 0.064 Uiso 1 1 calc R
C50 C 0.7213(7) 0.5541(6) 0.0583(4) 0.063(2) Uani 1 1 d .
H50 H 0.6602 0.5426 0.0148 0.075 Uiso 1 1 calc R
C51 C 0.7334(7) 0.6198(6) 0.1225(5) 0.069(2) Uani 1 1 d .
H51 H 0.6816 0.6599 0.1302 0.082 Uiso 1 1 calc R
C52 C 0.8383(6) 0.6155(5) 0.1747(3) 0.0491(15) Uani 1 1 d .
H52 H 0.8688 0.6517 0.223 0.059 Uiso 1 1 calc R
C53 C 0.8876(6) 0.5456(5) 0.1392(3) 0.0411(13) Uani 1 1 d .
H53 H 0.9579 0.5273 0.1595 0.049 Uiso 1 1 calc R
P3 P 0.63043(12) 0.38014(12) 0.83913(7) 0.0314(3) Uani 1 1 d .
F6 F 0.5241(4) 0.3671(4) 0.8768(2) 0.0619(11) Uani 1 1 d .
F1 F 0.5465(3) 0.4055(3) 0.77181(18) 0.0465(8) Uani 1 1 d .
F2 F 0.6941(4) 0.5192(3) 0.8708(2) 0.0556(10) Uani 1 1 d .
F3 F 0.7363(3) 0.3946(4) 0.8014(2) 0.0526(9) Uani 1 1 d .
F4 F 0.7146(4) 0.3557(4) 0.9059(2) 0.0625(11) Uani 1 1 d .
F5 F 0.5637(4) 0.2420(3) 0.8051(2) 0.0533(9) Uani 1 1 d .
C81 C 0.6757(10) 0.4883(9) 0.4881(6) 0.094(3) Uani 1 1 d .
H81A H 0.6583 0.481 0.5338 0.113 Uiso 1 1 calc R
H81B H 0.7229 0.5733 0.4896 0.113 Uiso 1 1 calc R
Cl81 Cl 0.5400(3) 0.4414(3) 0.42531(18) 0.1191(11) Uani 1 1 d .
Cl82 Cl 0.7709(3) 0.4114(3) 0.4780(2) 0.1255(12) Uani 1 1 d .
Cl71 Cl 0.4859(3) 0.2678(2) 0.57172(17) 0.0951(8) Uani 1 1 d .
Cl72 Cl 0.68512(17) 0.18694(19) 0.62090(10) 0.0638(5) Uani 1 1 d .
C71 C 0.5672(7) 0.2237(6) 0.6420(4) 0.0527(16) Uani 1 1 d .
H71A H 0.5072 0.1542 0.6538 0.063 Uiso 1 1 calc R
H71B H 0.6057 0.2887 0.6836 0.063 Uiso 1 1 calc R

loop_
_atom_site_aniso_label
_atom_site_aniso_U_11
_atom_site_aniso_U_22
_atom_site_aniso_U_33
_atom_site_aniso_U_23
_atom_site_aniso_U_13
_atom_site_aniso_U_12
Fe1 0.0234(3) 0.0199(3) 0.0143(3) 0.0039(2) 0.0029(2) 0.0087(2)
Ru1A 0.0307(2) 0.0196(2) 0.0351(2) 0.00933(16) 0.00899(18) 0.01202(17)
Ru1B 0.0307(2) 0.0196(2) 0.0351(2) 0.00933(16) 0.00899(18) 0.01202(17)
P1 0.0217(5) 0.0235(5) 0.0158(5) 0.0052(4) 0.0043(4) 0.0098(4)
P2 0.0232(5) 0.0213(5) 0.0156(5) 0.0033(4) 0.0046(4) 0.0085(4)
C1 0.026(2) 0.026(2) 0.020(2) 0.0030(17) -0.0005(18) 0.0047(19)
C2 0.031(2) 0.026(2) 0.015(2) 0.0015(17) -0.0002(17) 0.0086(19)
C3 0.045(3) 0.029(2) 0.018(2) -0.0014(18) 0.000(2) 0.012(2)
C4 0.039(3) 0.023(2) 0.021(2) 0.0007(18) -0.002(2) 0.007(2)
C5 0.028(2) 0.025(2) 0.020(2) 0.0026(17) -0.0026(18) 0.0032(19)
C6 0.026(2) 0.036(3) 0.030(2) 0.009(2) 0.0010(19) 0.011(2)
C7 0.046(3) 0.040(3) 0.018(2) 0.009(2) 0.005(2) 0.015(2)
C8 0.060(4) 0.045(3) 0.031(3) -0.003(2) 0.013(3) 0.027(3)
C9 0.060(4) 0.024(3) 0.036(3) 0.006(2) 0.005(3) 0.015(2)
C10 0.032(3) 0.031(3) 0.031(3) 0.009(2) 0.004(2) -0.001(2)
C11 0.024(2) 0.025(2) 0.017(2) 0.0021(16) 0.0023(17) 0.0081(18)
C12 0.030(2) 0.025(2) 0.021(2) -0.0003(17) 0.0067(18) 0.0056(19)
C13 0.024(2) 0.023(2) 0.0180(19) 0.0057(16) 0.0072(16) 0.0104(17)
C14 0.028(2) 0.030(2) 0.023(2) 0.0088(18) 0.0084(18) 0.0106(19)
C15 0.035(3) 0.040(3) 0.033(3) 0.013(2) 0.007(2) 0.023(2)
C16 0.049(3) 0.031(3) 0.034(3) 0.015(2) 0.015(2) 0.022(2)
C17 0.038(3) 0.024(2) 0.034(3) 0.007(2) 0.016(2) 0.008(2)
C18 0.027(2) 0.028(2) 0.024(2) 0.0058(18) 0.0083(18) 0.0101(19)
C19 0.026(2) 0.027(2) 0.022(2) 0.0061(17) 0.0082(18) 0.0105(19)
C20 0.037(3) 0.045(3) 0.024(2) 0.008(2) 0.010(2) 0.023(2)
C21 0.044(3) 0.051(3) 0.026(2) 0.007(2) 0.015(2) 0.022(3)
C22 0.039(3) 0.047(3) 0.048(3) 0.003(3) 0.022(3) 0.021(3)
C23 0.033(3) 0.049(3) 0.047(3) 0.016(3) 0.018(2) 0.025(3)
C24 0.027(2) 0.037(3) 0.033(3) 0.015(2) 0.011(2) 0.019(2)
C25 0.028(2) 0.025(2) 0.018(2) 0.0027(17) 0.0030(17) 0.0111(18)
C26 0.029(2) 0.024(2) 0.034(3) 0.0060(19) 0.010(2) 0.0108(19)
C27 0.032(3) 0.039(3) 0.049(3) 0.011(2) 0.015(2) 0.016(2)
C28 0.039(3) 0.040(3) 0.041(3) 0.002(2) 0.006(2) 0.024(2)
C29 0.052(3) 0.033(3) 0.028(2) 0.008(2) 0.010(2) 0.027(2)
C30 0.040(3) 0.030(2) 0.022(2) 0.0074(19) 0.010(2) 0.016(2)
C31 0.022(2) 0.028(2) 0.020(2) 0.0065(17) 0.0060(17) 0.0121(18)
C32 0.029(2) 0.026(2) 0.022(2) 0.0067(18) 0.0065(18) 0.0090(19)
C33 0.037(3) 0.029(3) 0.035(3) 0.015(2) 0.014(2) 0.013(2)
C34 0.043(3) 0.047(3) 0.023(2) 0.018(2) 0.009(2) 0.021(3)
C35 0.047(3) 0.048(3) 0.017(2) 0.009(2) 0.010(2) 0.024(3)
C36 0.037(3) 0.032(2) 0.022(2) 0.0059(19) 0.0108(19) 0.019(2)
C37 0.031(2) 0.024(2) 0.018(2) 0.0048(17) 0.0077(18) 0.0108(19)
C38 0.033(3) 0.024(2) 0.031(2) 0.0073(19) 0.009(2) 0.011(2)
C39 0.035(3) 0.023(2) 0.041(3) 0.012(2) 0.016(2) 0.013(2)
C40 0.045(3) 0.035(3) 0.041(3) 0.010(2) 0.019(2) 0.023(2)
C41 0.050(3) 0.034(3) 0.066(4) 0.020(3) 0.031(3) 0.026(3)
C42 0.038(3) 0.031(3) 0.068(4) 0.020(3) 0.016(3) 0.015(2)
C43 0.025(2) 0.028(3) 0.058(3) 0.023(2) 0.008(2) 0.010(2)
C44 0.043(3) 0.039(3) 0.056(4) 0.021(3) -0.002(3) 0.016(3)
C45 0.054(4) 0.043(3) 0.040(3) 0.009(3) -0.009(3) 0.011(3)
C46 0.048(3) 0.037(3) 0.036(3) 0.003(2) 0.007(3) 0.012(3)
C47 0.037(3) 0.036(3) 0.032(3) 0.009(2) 0.009(2) 0.019(2)
C48 0.031(2) 0.023(2) 0.041(3) 0.015(2) 0.008(2) 0.009(2)
C49 0.071(5) 0.035(3) 0.042(3) 0.008(3) 0.018(3) 0.007(3)
C50 0.063(4) 0.037(3) 0.063(4) 0.026(3) -0.006(4) 0.004(3)
C51 0.052(4) 0.031(3) 0.141(8) 0.043(4) 0.043(5) 0.021(3)
C52 0.055(4) 0.035(3) 0.046(3) 0.006(3) 0.019(3) 0.003(3)
C53 0.042(3) 0.029(3) 0.052(3) 0.017(2) 0.017(3) 0.009(2)
P3 0.0289(6) 0.0324(7) 0.0358(7) 0.0079(5) 0.0099(5) 0.0148(5)
F6 0.059(2) 0.074(3) 0.078(3) 0.028(2) 0.045(2) 0.035(2)
F1 0.049(2) 0.0411(18) 0.0471(19) 0.0106(15) 0.0025(16) 0.0224(16)
F2 0.047(2) 0.0395(19) 0.067(2) -0.0104(17) 0.0094(18) 0.0118(16)
F3 0.044(2) 0.065(2) 0.060(2) 0.0124(19) 0.0289(18) 0.0252(18)
F4 0.066(3) 0.089(3) 0.045(2) 0.022(2) 0.0063(18) 0.049(2)
F5 0.051(2) 0.0297(17) 0.079(3) 0.0152(17) 0.0154(19) 0.0184(16)
C81 0.086(7) 0.083(7) 0.090(7) 0.031(6) 0.012(5) 0.013(5)
Cl81 0.101(2) 0.0908(19) 0.116(2) 0.0176(17) -0.0115(17) 0.0116(16)
Cl82 0.112(2) 0.100(2) 0.152(3) -0.014(2) 0.046(2) 0.0333(19)
Cl71 0.0915(17) 0.0973(18) 0.141(2) 0.0729(17) 0.0612(17) 0.0587(15)
Cl72 0.0466(9) 0.0832(13) 0.0641(11) 0.0068(9) 0.0244(8) 0.0249(9)
C71 0.053(4) 0.060(4) 0.048(4) 0.002(3) 0.029(3) 0.018(3)

loop_
_atom_type_symbol
_atom_type_description
_atom_type_scat_dispersion_real
_atom_type_scat_dispersion_imag
_atom_type_scat_source
C C 0.0033 0.0016 'International Tables Vol C Tables 4.2.6.8 and 6.1.1.4'
H H 0 0 'International Tables Vol C Tables 4.2.6.8 and 6.1.1.4'
F F 0.0171 0.0103 'International Tables Vol C Tables 4.2.6.8 and 6.1.1.4'
P P 0.1023 0.0942 'International Tables Vol C Tables 4.2.6.8 and 6.1.1.4'
Fe Fe 0.3463 0.8444 'International Tables Vol C Tables 4.2.6.8 and 6.1.1.4'
Ru Ru -1.2594 0.8363 'International Tables Vol C Tables 4.2.6.8 and 6.1.1.4'
Cl Cl 0.1484 0.1585 'International Tables Vol C Tables 4.2.6.8 and 6.1.1.4'

loop_
_geom_angle_atom_site_label_1
_geom_angle_atom_site_label_2
_geom_angle_atom_site_label_3
_geom_angle
C37 Fe1 C3 93.7(2)
C37 Fe1 C4 86.7(2)
C3 Fe1 C4 39.3(2)
C37 Fe1 C2 131.26(19)
C3 Fe1 C2 39.65(19)
C4 Fe1 C2 65.61(18)
C37 Fe1 C1 152.41(19)
C3 Fe1 C1 66.4(2)
C4 Fe1 C1 65.81(19)
C2 Fe1 C1 39.07(19)
C37 Fe1 C5 116.1(2)
C3 Fe1 C5 66.0(2)
C4 Fe1 C5 38.9(2)
C2 Fe1 C5 65.54(18)
C1 Fe1 C5 39.40(18)
C37 Fe1 P2 87.25(14)
C3 Fe1 P2 164.43(16)
C4 Fe1 P2 125.41(15)
C2 Fe1 P2 141.48(14)
C1 Fe1 P2 106.80(14)
C5 Fe1 P2 99.62(14)
C37 Fe1 P1 83.92(15)
C3 Fe1 P1 109.66(16)
C4 Fe1 P1 146.79(16)
C2 Fe1 P1 97.82(14)
C1 Fe1 P1 119.94(13)
C5 Fe1 P1 159.33(13)
P2 Fe1 P1 85.91(5)
Ru1B Ru1A C51 101.2(3)
Ru1B Ru1A C52 106.4(3)
C51 Ru1A C52 38.9(3)
Ru1B Ru1A C49 44.3(3)
C51 Ru1A C49 62.3(3)
C52 Ru1A C49 63.0(2)
Ru1B Ru1A C50 64.7(3)
C51 Ru1A C50 37.7(3)
C52 Ru1A C50 63.7(3)
C49 Ru1A C50 36.4(3)
Ru1B Ru1A C53 72.3(3)
C51 Ru1A C53 63.7(2)
C52 Ru1A C53 38.4(2)
C49 Ru1A C53 37.1(2)
C50 Ru1A C53 62.4(3)
Ru1B Ru1A C42 105.8(3)
C51 Ru1A C42 111.2(2)
C52 Ru1A C42 139.9(2)
C49 Ru1A C42 137.7(3)
C50 Ru1A C42 111.2(3)
C53 Ru1A C42 173.6(2)
Ru1B Ru1A C41 138.0(3)
C51 Ru1A C41 110.5(3)
C52 Ru1A C41 115.5(2)
C49 Ru1A C41 170.9(3)
C50 Ru1A C41 134.4(3)
C53 Ru1A C41 146.8(2)
C42 Ru1A C41 37.3(2)
Ru1B Ru1A C40 128.6(3)
C51 Ru1A C40 129.6(3)
C52 Ru1A C40 108.7(2)
C49 Ru1A C40 152.0(2)
C50 Ru1A C40 166.7(3)
C53 Ru1A C40 119.3(2)
C42 Ru1A C40 66.8(2)
C41 Ru1A C40 36.8(2)
Ru1B Ru1A C43 72.2(3)
C51 Ru1A C43 132.2(3)
C52 Ru1A C43 171.0(2)
C49 Ru1A C43 113.7(2)
C50 Ru1A C43 108.5(2)
C53 Ru1A C43 143.5(2)
C42 Ru1A C43 36.6(2)
C41 Ru1A C43 66.2(2)
C40 Ru1A C43 78.1(2)
Ru1B Ru1A C48 64.8(3)
C51 Ru1A C48 163.4(3)
C52 Ru1A C48 150.3(2)
C49 Ru1A C48 107.0(2)
C50 Ru1A C48 126.2(3)
C53 Ru1A C48 116.4(2)
C42 Ru1A C48 67.2(2)
C41 Ru1A C48 78.6(2)
C40 Ru1A C48 66.0(2)
C43 Ru1A C48 37.54(18)
Ru1B Ru1A C39 92.4(3)
C51 Ru1A C39 159.2(3)
C52 Ru1A C39 122.1(2)
C49 Ru1A C39 122.2(2)
C50 Ru1A C39 156.4(3)
C53 Ru1A C39 106.7(2)
C42 Ru1A C39 79.4(2)
C41 Ru1A C39 66.62(19)
C40 Ru1A C39 36.73(18)
C43 Ru1A C39 66.88(19)
C48 Ru1A C39 36.82(18)
Ru1A Ru1B C51 55.0(3)
C19 P1 C11 105.4(2)
C19 P1 C13 101.0(2)
C11 P1 C13 100.2(2)
C19 P1 Fe1 116.60(16)
C11 P1 Fe1 106.80(15)
C13 P1 Fe1 124.48(15)
C31 P2 C25 100.0(2)
C31 P2 C12 102.9(2)
C25 P2 C12 102.6(2)
C31 P2 Fe1 119.02(15)
C25 P2 Fe1 120.31(14)
C12 P2 Fe1 109.61(15)
C2 C1 C5 107.6(4)
C2 C1 C6 126.5(4)
C5 C1 C6 125.0(5)
C2 C1 Fe1 70.5(3)
C5 C1 Fe1 70.6(3)
C6 C1 Fe1 133.0(3)
C1 C2 C3 108.1(4)
C1 C2 C7 125.1(5)
C3 C2 C7 126.1(5)
C1 C2 Fe1 70.5(3)
C3 C2 Fe1 68.8(3)
C7 C2 Fe1 133.8(3)
C4 C3 C2 107.6(5)
C4 C3 C8 125.9(5)
C2 C3 C8 126.3(5)
C4 C3 Fe1 71.2(3)
C2 C3 Fe1 71.5(3)
C8 C3 Fe1 126.2(4)
C3 C4 C5 108.8(4)
C3 C4 C9 125.0(5)
C5 C4 C9 125.8(5)
C3 C4 Fe1 69.5(3)
C5 C4 Fe1 71.4(3)
C9 C4 Fe1 130.4(4)
C4 C5 C1 107.7(4)
C4 C5 C10 125.9(5)
C1 C5 C10 125.7(5)
C4 C5 Fe1 69.7(3)
C1 C5 Fe1 70.0(3)
C10 C5 Fe1 132.9(3)
C1 C6 H6A 109.5
C1 C6 H6B 109.5
H6A C6 H6B 109.5
C1 C6 H6C 109.5
H6A C6 H6C 109.5
H6B C6 H6C 109.5
C2 C7 H7A 109.5
C2 C7 H7B 109.5
H7A C7 H7B 109.5
C2 C7 H7C 109.5
H7A C7 H7C 109.5
H7B C7 H7C 109.5
C3 C8 H8A 109.5
C3 C8 H8B 109.5
H8A C8 H8B 109.5
C3 C8 H8C 109.5
H8A C8 H8C 109.5
H8B C8 H8C 109.5
C4 C9 H9A 109.5
C4 C9 H9B 109.5
H9A C9 H9B 109.5
C4 C9 H9C 109.5
H9A C9 H9C 109.5
H9B C9 H9C 109.5
C5 C10 H10A 109.5
C5 C10 H10B 109.5
H10A C10 H10B 109.5
C5 C10 H10C 109.5
H10A C10 H10C 109.5
H10B C10 H10C 109.5
C12 C11 P1 107.0(3)
C12 C11 H11A 110.3
P1 C11 H11A 110.3
C12 C11 H11B 110.3
P1 C11 H11B 110.3
H11A C11 H11B 108.6
C11 C12 P2 110.3(3)
C11 C12 H12A 109.6
P2 C12 H12A 109.6
C11 C12 H12B 109.6
P2 C12 H12B 109.6
H12A C12 H12B 108.1
C14 C13 C18 118.5(4)
C14 C13 P1 121.3(3)
C18 C13 P1 120.1(3)
C15 C14 C13 120.8(5)
C15 C14 H14 119.6
C13 C14 H14 119.6
C16 C15 C14 120.0(5)
C16 C15 H15 120
C14 C15 H15 120
C17 C16 C15 119.7(5)
C17 C16 H16 120.1
C15 C16 H16 120.1
C16 C17 C18 120.5(5)
C16 C17 H17 119.8
C18 C17 H17 119.8
C17 C18 C13 120.4(4)
C17 C18 H18 119.8
C13 C18 H18 119.8
C24 C19 C20 118.0(4)
C24 C19 P1 122.2(4)
C20 C19 P1 119.4(4)
C21 C20 C19 121.3(5)
C21 C20 H20 119.3
C19 C20 H20 119.3
C20 C21 C22 119.8(5)
C20 C21 H21 120.1
C22 C21 H21 120.1
C23 C22 C21 119.9(5)
C23 C22 H22 120.1
C21 C22 H22 120.1
C22 C23 C24 120.1(5)
C22 C23 H23 120
C24 C23 H23 120
C19 C24 C23 120.8(5)
C19 C24 H24 119.6
C23 C24 H24 119.6
C26 C25 C30 117.9(4)
C26 C25 P2 120.6(3)
C30 C25 P2 121.4(4)
C27 C26 C25 120.5(5)
C27 C26 H26 119.8
C25 C26 H26 119.8
C28 C27 C26 121.0(5)
C28 C27 H27 119.5
C26 C27 H27 119.5
C27 C28 C29 120.1(5)
C27 C28 H28 120
C29 C28 H28 120
C28 C29 C30 119.6(5)
C28 C29 H29 120.2
C30 C29 H29 120.2
C29 C30 C25 120.9(5)
C29 C30 H30 119.6
C25 C30 H30 119.6
C32 C31 C36 118.7(4)
C32 C31 P2 121.1(3)
C36 C31 P2 120.2(4)
C31 C32 C33 120.5(4)
C31 C32 H32 119.8
C33 C32 H32 119.8
C34 C33 C32 120.0(5)
C34 C33 H33 120
C32 C33 H33 120
C33 C34 C35 120.3(5)
C33 C34 H34 119.8
C35 C34 H34 119.8
C34 C35 C36 119.9(5)
C34 C35 H35 120.1
C36 C35 H35 120.1
C35 C36 C31 120.6(5)
C35 C36 H36 119.7
C31 C36 H36 119.7
C38 C37 Fe1 176.8(4)
C37 C38 C39 174.3(5)
C38 C39 C40 121.6(5)
C38 C39 C48 120.5(5)
C40 C39 C48 118.0(5)
C38 C39 Ru1A 131.0(4)
C40 C39 Ru1A 69.8(3)
C48 C39 Ru1A 70.8(3)
C41 C40 C39 121.9(5)
C41 C40 Ru1A 71.0(3)
C39 C40 Ru1A 73.4(3)
C41 C40 H40 119.1
C39 C40 H40 119.1
Ru1A C40 H40 128.9
C40 C41 C42 120.3(5)
C40 C41 Ru1A 72.2(3)
C42 C41 Ru1A 71.0(3)
C40 C41 H41 119.9
C42 C41 H41 119.9
Ru1A C41 H41 129.3
C43 C42 C41 119.7(5)
C43 C42 Ru1A 73.0(3)
C41 C42 Ru1A 71.7(3)
C43 C42 H42 120.1
C41 C42 H42 120.1
Ru1A C42 H42 127.2
C42 C43 C44 122.4(5)
C42 C43 C48 120.5(5)
C44 C43 C48 117.1(5)
C42 C43 Ru1A 70.3(3)
C44 C43 Ru1A 127.8(4)
C48 C43 Ru1A 71.9(3)
C45 C44 C43 121.9(5)
C45 C44 H44 119.1
C43 C44 H44 119.1
C44 C45 C46 119.9(6)
C44 C45 H45 120
C46 C45 H45 120
C47 C46 C45 121.7(6)
C47 C46 H46 119.1
C45 C46 H46 119.1
C46 C47 C48 120.9(5)
C46 C47 H47 119.6
C48 C47 H47 119.6
C39 C48 C47 121.8(5)
C39 C48 C43 119.7(5)
C47 C48 C43 118.5(5)
C39 C48 Ru1A 72.4(3)
C47 C48 Ru1A 127.3(4)
C43 C48 Ru1A 70.6(3)
C50 C49 C53 110.5(7)
C50 C49 Ru1A 71.9(4)
C53 C49 Ru1A 71.7(4)
C50 C49 H49 124.7
C53 C49 H49 124.7
Ru1A C49 H49 123.2
C49 C50 C51 108.2(6)
C49 C50 Ru1A 71.7(4)
C51 C50 Ru1A 69.9(4)
C49 C50 H50 125.9
C51 C50 H50 125.9
Ru1A C50 H50 124.2
C50 C51 C52 107.8(6)
C50 C51 Ru1A 72.4(4)
C52 C51 Ru1A 70.8(3)
C50 C51 Ru1B 49.5(3)
C52 C51 Ru1B 77.3(4)
C50 C51 H51 126.1
C52 C51 H51 126.1
Ru1A C51 H51 122.4
Ru1B C51 H51 137.5
C53 C52 C51 106.3(6)
C53 C52 Ru1A 72.0(3)
C51 C52 Ru1A 70.3(4)
C53 C52 H52 126.8
C51 C52 H52 126.8
Ru1A C52 H52 122.6
C49 C53 C52 107.1(6)
C49 C53 Ru1A 71.1(4)
C52 C53 Ru1A 69.6(3)
C49 C53 H53 126.5
C52 C53 H53 126.5
Ru1A C53 H53 124.4
F4 P3 F3 89.9(2)
F4 P3 F6 90.5(2)
F3 P3 F6 179.4(2)
F4 P3 F1 179.6(3)
F3 P3 F1 89.8(2)
F6 P3 F1 89.8(2)
F4 P3 F5 91.2(2)
F3 P3 F5 90.2(2)
F6 P3 F5 90.3(2)
F1 P3 F5 89.0(2)
F4 P3 F2 90.8(2)
F3 P3 F2 89.9(2)
F6 P3 F2 89.6(2)
F1 P3 F2 89.0(2)
F5 P3 F2 178.0(2)
Cl81 C81 Cl82 114.2(7)
Cl81 C81 H81A 108.7
Cl82 C81 H81A 108.7
Cl81 C81 H81B 108.7
Cl82 C81 H81B 108.7
H81A C81 H81B 107.6
Cl71 C71 Cl72 111.0(4)
Cl71 C71 H71A 109.4
Cl72 C71 H71A 109.4
Cl71 C71 H71B 109.4
Cl72 C71 H71B 109.4
H71A C71 H71B 108

loop_
_geom_bond_atom_site_label_1
_geom_bond_atom_site_label_2
_geom_bond_distance
Fe1 C37 1.878(5)
Fe1 C3 2.099(5)
Fe1 C4 2.122(5)
Fe1 C2 2.134(4)
Fe1 C1 2.135(5)
Fe1 C5 2.143(5)
Fe1 P2 2.1865(12)
Fe1 P1 2.1891(13)
Ru1A Ru1B 1.066(5)
Ru1A C51 2.159(6)
Ru1A C52 2.165(6)
Ru1A C49 2.190(7)
Ru1A C50 2.193(7)
Ru1A C53 2.197(6)
Ru1A C42 2.218(6)
Ru1A C41 2.226(6)
Ru1A C40 2.243(6)
Ru1A C43 2.253(5)
Ru1A C48 2.270(5)
Ru1A C39 2.290(5)
Ru1B C51 2.586(8)
P1 C19 1.836(5)
P1 C11 1.844(4)
P1 C13 1.856(4)
P2 C31 1.847(5)
P2 C25 1.847(5)
P2 C12 1.878(5)
C1 C2 1.427(7)
C1 C5 1.442(7)
C1 C6 1.508(7)
C2 C3 1.436(7)
C2 C7 1.510(7)
C3 C4 1.421(7)
C3 C8 1.516(8)
C4 C5 1.421(8)
C4 C9 1.516(7)
C5 C10 1.499(7)
C6 H6A 0.98
C6 H6B 0.98
C6 H6C 0.98
C7 H7A 0.98
C7 H7B 0.98
C7 H7C 0.98
C8 H8A 0.98
C8 H8B 0.98
C8 H8C 0.98
C9 H9A 0.98
C9 H9B 0.98
C9 H9C 0.98
C10 H10A 0.98
C10 H10B 0.98
C10 H10C 0.98
C11 C12 1.525(6)
C11 H11A 0.99
C11 H11B 0.99
C12 H12A 0.99
C12 H12B 0.99
C13 C14 1.390(6)
C13 C18 1.396(6)
C14 C15 1.390(7)
C14 H14 0.95
C15 C16 1.389(8)
C15 H15 0.95
C16 C17 1.374(8)
C16 H16 0.95
C17 C18 1.392(7)
C17 H17 0.95
C18 H18 0.95
C19 C24 1.390(7)
C19 C20 1.406(7)
C20 C21 1.376(7)
C20 H20 0.95
C21 C22 1.399(8)
C21 H21 0.95
C22 C23 1.376(8)
C22 H22 0.95
C23 C24 1.400(7)
C23 H23 0.95
C24 H24 0.95
C25 C26 1.403(7)
C25 C30 1.406(7)
C26 C27 1.383(7)
C26 H26 0.95
C27 C28 1.370(8)
C27 H27 0.95
C28 C29 1.387(8)
C28 H28 0.95
C29 C30 1.395(7)
C29 H29 0.95
C30 H30 0.95
C31 C32 1.394(7)
C31 C36 1.397(6)
C32 C33 1.399(7)
C32 H32 0.95
C33 C34 1.379(7)
C33 H33 0.95
C34 C35 1.384(8)
C34 H34 0.95
C35 C36 1.397(7)
C35 H35 0.95
C36 H36 0.95
C37 C38 1.223(7)
C38 C39 1.428(7)
C39 C40 1.429(7)
C39 C48 1.440(7)
C40 C41 1.410(8)
C40 H40 0.95
C41 C42 1.423(9)
C41 H41 0.95
C42 C43 1.406(9)
C42 H42 0.95
C43 C44 1.452(9)
C43 C48 1.455(7)
C44 C45 1.353(10)
C44 H44 0.95
C45 C46 1.422(9)
C45 H45 0.95
C46 C47 1.345(8)
C46 H46 0.95
C47 C48 1.442(8)
C47 H47 0.95
C49 C50 1.369(11)
C49 C53 1.397(9)
C49 H49 0.95
C50 C51 1.406(12)
C50 H50 0.95
C51 C52 1.439(11)
C51 H51 0.95
C52 C53 1.433(9)
C52 H52 0.95
C53 H53 0.95
P3 F4 1.587(4)
P3 F3 1.588(4)
P3 F6 1.595(4)
P3 F1 1.598(3)
P3 F5 1.599(4)
P3 F2 1.599(4)
C81 Cl81 1.653(10)
C81 Cl82 1.756(12)
C81 H81A 0.99
C81 H81B 0.99
Cl71 C71 1.750(8)
Cl72 C71 1.753(7)
C71 H71A 0.99
C71 H71B 0.99

loop_
_geom_torsion_atom_site_label_1
_geom_torsion_atom_site_label_2
_geom_torsion_atom_site_label_3
_geom_torsion_atom_site_label_4
_geom_torsion
C52 Ru1A Ru1B C51 -39.7(3)
C49 Ru1A Ru1B C51 -28.1(5)
C50 Ru1A Ru1B C51 9.7(4)
C53 Ru1A Ru1B C51 -57.5(3)
C42 Ru1A Ru1B C51 116.1(3)
C41 Ru1A Ru1B C51 138.9(4)
C40 Ru1A Ru1B C51 -171.3(4)
C43 Ru1A Ru1B C51 131.0(3)
C48 Ru1A Ru1B C51 170.7(3)
C39 Ru1A Ru1B C51 -164.2(3)
C37 Fe1 P1 C19 -60.5(2)
C3 Fe1 P1 C19 31.3(2)
C4 Fe1 P1 C19 13.8(3)
C2 Fe1 P1 C19 70.4(2)
C1 Fe1 P1 C19 104.7(2)
C5 Fe1 P1 C19 105.2(4)
P2 Fe1 P1 C19 -148.21(17)
C37 Fe1 P1 C11 56.9(2)
C3 Fe1 P1 C11 148.7(2)
C4 Fe1 P1 C11 131.2(3)
C2 Fe1 P1 C11 -172.2(2)
C1 Fe1 P1 C11 -137.8(2)
C5 Fe1 P1 C11 -137.3(4)
P2 Fe1 P1 C11 -30.78(16)
C37 Fe1 P1 C13 172.4(2)
C3 Fe1 P1 C13 -95.8(2)
C4 Fe1 P1 C13 -113.2(3)
C2 Fe1 P1 C13 -56.7(2)
C1 Fe1 P1 C13 -22.3(2)
C5 Fe1 P1 C13 -21.8(5)
P2 Fe1 P1 C13 84.76(17)
C37 Fe1 P2 C31 44.2(2)
C3 Fe1 P2 C31 -49.9(6)
C4 Fe1 P2 C31 -39.8(3)
C2 Fe1 P2 C31 -134.3(3)
C1 Fe1 P2 C31 -111.7(2)
C5 Fe1 P2 C31 -71.8(2)
P1 Fe1 P2 C31 128.25(17)
C37 Fe1 P2 C25 167.8(2)
C3 Fe1 P2 C25 73.7(6)
C4 Fe1 P2 C25 83.8(3)
C2 Fe1 P2 C25 -10.7(3)
C1 Fe1 P2 C25 11.9(2)
C5 Fe1 P2 C25 51.8(2)
P1 Fe1 P2 C25 -108.14(18)
C37 Fe1 P2 C12 -73.8(2)
C3 Fe1 P2 C12 -167.8(6)
C4 Fe1 P2 C12 -157.7(2)
C2 Fe1 P2 C12 107.8(3)
C1 Fe1 P2 C12 130.4(2)
C5 Fe1 P2 C12 170.3(2)
P1 Fe1 P2 C12 10.34(18)
C37 Fe1 C1 C2 84.4(5)
C3 Fe1 C1 C2 37.3(3)
C4 Fe1 C1 C2 80.5(3)
C5 Fe1 C1 C2 117.7(4)
P2 Fe1 C1 C2 -157.6(2)
P1 Fe1 C1 C2 -62.6(3)
C37 Fe1 C1 C5 -33.3(5)
C3 Fe1 C1 C5 -80.4(3)
C4 Fe1 C1 C5 -37.2(3)
C2 Fe1 C1 C5 -117.7(4)
P2 Fe1 C1 C5 84.7(3)
P1 Fe1 C1 C5 179.7(2)
C37 Fe1 C1 C6 -153.5(4)
C3 Fe1 C1 C6 159.4(5)
C4 Fe1 C1 C6 -157.4(5)
C2 Fe1 C1 C6 122.1(6)
C5 Fe1 C1 C6 -120.2(6)
P2 Fe1 C1 C6 -35.5(5)
P1 Fe1 C1 C6 59.5(5)
C5 C1 C2 C3 2.5(5)
C6 C1 C2 C3 171.7(4)
Fe1 C1 C2 C3 -58.7(3)
C5 C1 C2 C7 -168.4(4)
C6 C1 C2 C7 0.8(8)
Fe1 C1 C2 C7 130.4(5)
C5 C1 C2 Fe1 61.2(3)
C6 C1 C2 Fe1 -129.6(5)
C37 Fe1 C2 C1 -142.2(3)
C3 Fe1 C2 C1 -119.4(4)
C4 Fe1 C2 C1 -81.1(3)
C5 Fe1 C2 C1 -38.1(3)
P2 Fe1 C2 C1 35.8(4)
P1 Fe1 C2 C1 129.1(3)
C37 Fe1 C2 C3 -22.8(4)
C4 Fe1 C2 C3 38.4(3)
C1 Fe1 C2 C3 119.4(4)
C5 Fe1 C2 C3 81.3(3)
P2 Fe1 C2 C3 155.2(3)
P1 Fe1 C2 C3 -111.5(3)
C37 Fe1 C2 C7 97.5(5)
C3 Fe1 C2 C7 120.3(6)
C4 Fe1 C2 C7 158.6(6)
C1 Fe1 C2 C7 -120.3(6)
C5 Fe1 C2 C7 -158.4(6)
P2 Fe1 C2 C7 -84.5(5)
P1 Fe1 C2 C7 8.8(5)
C1 C2 C3 C4 -2.7(5)
C7 C2 C3 C4 168.1(5)
Fe1 C2 C3 C4 -62.4(3)
C1 C2 C3 C8 -178.5(5)
C7 C2 C3 C8 -7.7(8)
Fe1 C2 C3 C8 121.8(5)
C1 C2 C3 Fe1 59.7(3)
C7 C2 C3 Fe1 -129.5(5)
C37 Fe1 C3 C4 -80.1(3)
C2 Fe1 C3 C4 116.8(5)
C1 Fe1 C3 C4 80.0(3)
C5 Fe1 C3 C4 36.8(3)
P2 Fe1 C3 C4 13.1(8)
P1 Fe1 C3 C4 -165.0(3)
C37 Fe1 C3 C2 163.1(3)
C4 Fe1 C3 C2 -116.8(5)
C1 Fe1 C3 C2 -36.8(3)
C5 Fe1 C3 C2 -80.0(3)
P2 Fe1 C3 C2 -103.7(6)
P1 Fe1 C3 C2 78.2(3)
C37 Fe1 C3 C8 41.1(5)
C4 Fe1 C3 C8 121.2(6)
C2 Fe1 C3 C8 -121.9(6)
C1 Fe1 C3 C8 -158.7(5)
C5 Fe1 C3 C8 158.0(5)
P2 Fe1 C3 C8 134.3(5)
P1 Fe1 C3 C8 -43.8(5)
C2 C3 C4 C5 1.9(5)
C8 C3 C4 C5 177.7(5)
Fe1 C3 C4 C5 -60.8(3)
C2 C3 C4 C9 -171.8(5)
C8 C3 C4 C9 4.1(8)
Fe1 C3 C4 C9 125.6(5)
C2 C3 C4 Fe1 62.6(3)
C8 C3 C4 Fe1 -121.5(5)
C37 Fe1 C4 C3 100.0(3)
C2 Fe1 C4 C3 -38.7(3)
C1 Fe1 C4 C3 -81.7(3)
C5 Fe1 C4 C3 -119.4(4)
P2 Fe1 C4 C3 -175.7(3)
P1 Fe1 C4 C3 26.5(5)
C37 Fe1 C4 C5 -140.6(3)
C3 Fe1 C4 C5 119.4(4)
C2 Fe1 C4 C5 80.7(3)
C1 Fe1 C4 C5 37.6(3)
P2 Fe1 C4 C5 -56.4(3)
P1 Fe1 C4 C5 145.8(2)
C37 Fe1 C4 C9 -19.0(5)
C3 Fe1 C4 C9 -119.0(7)
C2 Fe1 C4 C9 -157.7(6)
C1 Fe1 C4 C9 159.2(6)
C5 Fe1 C4 C9 121.6(6)
P2 Fe1 C4 C9 65.3(6)
P1 Fe1 C4 C9 -92.5(5)
C3 C4 C5 C1 -0.3(5)
C9 C4 C5 C1 173.2(5)
Fe1 C4 C5 C1 -59.9(3)
C3 C4 C5 C10 -171.5(4)
C9 C4 C5 C10 2.1(8)
Fe1 C4 C5 C10 128.9(5)
C3 C4 C5 Fe1 59.6(3)
C9 C4 C5 Fe1 -126.9(5)
C2 C1 C5 C4 -1.3(5)
C6 C1 C5 C4 -170.8(4)
Fe1 C1 C5 C4 59.8(3)
C2 C1 C5 C10 169.8(4)
C6 C1 C5 C10 0.4(7)
Fe1 C1 C5 C10 -129.1(5)
C2 C1 C5 Fe1 -61.1(3)
C6 C1 C5 Fe1 129.5(5)
C37 Fe1 C5 C4 44.9(3)
C3 Fe1 C5 C4 -37.2(3)
C2 Fe1 C5 C4 -80.9(3)
C1 Fe1 C5 C4 -118.7(4)
P2 Fe1 C5 C4 136.5(3)
P1 Fe1 C5 C4 -119.4(4)
C37 Fe1 C5 C1 163.6(3)
C3 Fe1 C5 C1 81.5(3)
C4 Fe1 C5 C1 118.7(4)
C2 Fe1 C5 C1 37.8(3)
P2 Fe1 C5 C1 -104.8(3)
P1 Fe1 C5 C1 -0.7(6)
C37 Fe1 C5 C10 -75.8(5)
C3 Fe1 C5 C10 -157.9(6)
C4 Fe1 C5 C10 -120.7(6)
C2 Fe1 C5 C10 158.4(6)
C1 Fe1 C5 C10 120.6(6)
P2 Fe1 C5 C10 15.8(5)
P1 Fe1 C5 C10 119.9(5)
C19 P1 C11 C12 173.7(3)
C13 P1 C11 C12 -81.8(3)
Fe1 P1 C11 C12 49.1(3)
P1 C11 C12 P2 -40.7(4)
C31 P2 C12 C11 -110.4(3)
C25 P2 C12 C11 146.1(3)
Fe1 P2 C12 C11 17.1(4)
C19 P1 C13 C14 -135.9(4)
C11 P1 C13 C14 116.1(4)
Fe1 P1 C13 C14 -2.5(4)
C19 P1 C13 C18 46.8(4)
C11 P1 C13 C18 -61.2(4)
Fe1 P1 C13 C18 -179.9(3)
C18 C13 C14 C15 -2.0(7)
P1 C13 C14 C15 -179.4(4)
C13 C14 C15 C16 1.1(8)
C14 C15 C16 C17 -0.1(8)
C15 C16 C17 C18 0.0(8)
C16 C17 C18 C13 -1.0(7)
C14 C13 C18 C17 2.0(7)
P1 C13 C18 C17 179.4(4)
C11 P1 C19 C24 -38.7(5)
C13 P1 C19 C24 -142.6(4)
Fe1 P1 C19 C24 79.5(4)
C11 P1 C19 C20 147.9(4)
C13 P1 C19 C20 44.1(4)
Fe1 P1 C19 C20 -93.9(4)
C24 C19 C20 C21 -2.1(8)
P1 C19 C20 C21 171.6(4)
C19 C20 C21 C22 0.6(9)
C20 C21 C22 C23 1.6(9)
C21 C22 C23 C24 -2.2(9)
C20 C19 C24 C23 1.4(8)
P1 C19 C24 C23 -172.0(4)
C22 C23 C24 C19 0.7(9)
C31 P2 C25 C26 35.9(4)
C12 P2 C25 C26 141.6(4)
Fe1 P2 C25 C26 -96.4(4)
C31 P2 C25 C30 -147.7(4)
C12 P2 C25 C30 -42.0(4)
Fe1 P2 C25 C30 80.0(4)
C30 C25 C26 C27 -0.8(7)
P2 C25 C26 C27 175.8(4)
C25 C26 C27 C28 1.7(8)
C26 C27 C28 C29 -1.4(9)
C27 C28 C29 C30 0.3(8)
C28 C29 C30 C25 0.6(8)
C26 C25 C30 C29 -0.3(7)
P2 C25 C30 C29 -176.8(4)
C25 P2 C31 C32 -116.8(4)
C12 P2 C31 C32 137.7(4)
Fe1 P2 C31 C32 16.3(4)
C25 P2 C31 C36 61.7(4)
C12 P2 C31 C36 -43.8(4)
Fe1 P2 C31 C36 -165.2(3)
C36 C31 C32 C33 0.0(7)
P2 C31 C32 C33 178.5(4)
C31 C32 C33 C34 1.5(8)
C32 C33 C34 C35 -1.8(8)
C33 C34 C35 C36 0.6(8)
C34 C35 C36 C31 0.9(8)
C32 C31 C36 C35 -1.2(7)
P2 C31 C36 C35 -179.8(4)
Ru1B Ru1A C39 C38 74.4(5)
C51 Ru1A C39 C38 -56.8(9)
C52 Ru1A C39 C38 -36.7(6)
C49 Ru1A C39 C38 39.5(6)
C50 Ru1A C39 C38 60.6(8)
C53 Ru1A C39 C38 2.2(5)
C42 Ru1A C39 C38 180.0(5)
C41 Ru1A C39 C38 -143.2(6)
C40 Ru1A C39 C38 -114.8(6)
C43 Ru1A C39 C38 143.9(5)
C48 Ru1A C39 C38 114.1(6)
Ru1B Ru1A C39 C40 -170.8(4)
C51 Ru1A C39 C40 58.0(8)
C52 Ru1A C39 C40 78.1(4)
C49 Ru1A C39 C40 154.3(3)
C50 Ru1A C39 C40 175.4(5)
C53 Ru1A C39 C40 117.0(4)
C42 Ru1A C39 C40 -65.2(4)
C41 Ru1A C39 C40 -28.4(3)
C43 Ru1A C39 C40 -101.3(4)
C48 Ru1A C39 C40 -131.0(5)
Ru1B Ru1A C39 C48 -39.7(4)
C51 Ru1A C39 C48 -171.0(6)
C52 Ru1A C39 C48 -150.9(3)
C49 Ru1A C39 C48 -74.6(4)
C50 Ru1A C39 C48 -53.5(7)
C53 Ru1A C39 C48 -112.0(3)
C42 Ru1A C39 C48 65.9(3)
C41 Ru1A C39 C48 102.7(4)
C40 Ru1A C39 C48 131.0(5)
C43 Ru1A C39 C48 29.7(3)
C38 C39 C40 C41 -179.3(5)
C48 C39 C40 C41 0.5(8)
Ru1A C39 C40 C41 54.2(5)
C38 C39 C40 Ru1A 126.5(5)
C48 C39 C40 Ru1A -53.8(4)
Ru1B Ru1A C40 C41 -121.4(5)
C51 Ru1A C40 C41 69.7(5)
C52 Ru1A C40 C41 107.9(4)
C49 Ru1A C40 C41 175.3(5)
C50 Ru1A C40 C41 54.8(12)
C53 Ru1A C40 C41 148.5(4)
C42 Ru1A C40 C41 -29.3(4)
C43 Ru1A C40 C41 -66.0(4)
C48 Ru1A C40 C41 -103.6(4)
C39 Ru1A C40 C41 -133.2(5)
Ru1B Ru1A C40 C39 11.8(5)
C51 Ru1A C40 C39 -157.0(4)
C52 Ru1A C40 C39 -118.9(4)
C49 Ru1A C40 C39 -51.4(6)
C50 Ru1A C40 C39 -172.0(10)
C53 Ru1A C40 C39 -78.3(4)
C42 Ru1A C40 C39 103.9(4)
C41 Ru1A C40 C39 133.2(5)
C43 Ru1A C40 C39 67.2(3)
C48 Ru1A C40 C39 29.6(3)
C39 C40 C41 C42 -1.0(9)
Ru1A C40 C41 C42 54.4(5)
C39 C40 C41 Ru1A -55.3(5)
Ru1B Ru1A C41 C40 94.0(5)
C51 Ru1A C41 C40 -129.5(4)
C52 Ru1A C41 C40 -87.4(4)
C50 Ru1A C41 C40 -164.7(4)
C53 Ru1A C41 C40 -56.5(5)
C42 Ru1A C41 C40 132.1(5)
C43 Ru1A C41 C40 102.3(4)
C48 Ru1A C41 C40 65.0(3)
C39 Ru1A C41 C40 28.3(3)
Ru1B Ru1A C41 C42 -38.1(5)
C51 Ru1A C41 C42 98.5(4)
C52 Ru1A C41 C42 140.5(4)
C50 Ru1A C41 C42 63.2(5)
C53 Ru1A C41 C42 171.5(4)
C40 Ru1A C41 C42 -132.1(5)
C43 Ru1A C41 C42 -29.8(3)
C48 Ru1A C41 C42 -67.1(3)
C39 Ru1A C41 C42 -103.7(4)
C40 C41 C42 C43 2.1(8)
Ru1A C41 C42 C43 57.1(5)
C40 C41 C42 Ru1A -54.9(5)
Ru1B Ru1A C42 C43 24.3(4)
C51 Ru1A C42 C43 133.3(4)
C52 Ru1A C42 C43 166.6(4)
C49 Ru1A C42 C43 61.7(5)
C50 Ru1A C42 C43 92.8(4)
C41 Ru1A C42 C43 -130.3(5)
C40 Ru1A C42 C43 -101.4(4)
C48 Ru1A C42 C43 -28.9(3)
C39 Ru1A C42 C43 -65.3(3)
Ru1B Ru1A C42 C41 154.6(4)
C51 Ru1A C42 C41 -96.4(4)
C52 Ru1A C42 C41 -63.0(5)
C49 Ru1A C42 C41 -168.0(4)
C50 Ru1A C42 C41 -136.9(4)
C40 Ru1A C42 C41 28.9(3)
C43 Ru1A C42 C41 130.3(5)
C48 Ru1A C42 C41 101.5(3)
C39 Ru1A C42 C41 65.1(3)
C41 C42 C43 C44 -179.4(5)
Ru1A C42 C43 C44 -123.0(5)
C41 C42 C43 C48 -2.8(8)
Ru1A C42 C43 C48 53.6(4)
C41 C42 C43 Ru1A -56.4(5)
Ru1B Ru1A C43 C42 -155.4(4)
C51 Ru1A C43 C42 -66.4(5)
C49 Ru1A C43 C42 -139.7(4)
C50 Ru1A C43 C42 -100.9(4)
C53 Ru1A C43 C42 -169.2(4)
C41 Ru1A C43 C42 30.3(3)
C40 Ru1A C43 C42 67.1(4)
C48 Ru1A C43 C42 133.1(5)
C39 Ru1A C43 C42 103.9(4)
Ru1B Ru1A C43 C44 -39.1(5)
C51 Ru1A C43 C44 49.9(7)
C49 Ru1A C43 C44 -23.4(6)
C50 Ru1A C43 C44 15.4(6)
C53 Ru1A C43 C44 -52.9(6)
C42 Ru1A C43 C44 116.3(6)
C41 Ru1A C43 C44 146.6(6)
C40 Ru1A C43 C44 -176.6(5)
C48 Ru1A C43 C44 -110.6(6)
C39 Ru1A C43 C44 -139.8(6)
Ru1B Ru1A C43 C48 71.5(4)
C51 Ru1A C43 C48 160.5(4)
C49 Ru1A C43 C48 87.2(4)
C50 Ru1A C43 C48 126.0(4)
C53 Ru1A C43 C48 57.7(5)
C42 Ru1A C43 C48 -133.1(5)
C41 Ru1A C43 C48 -102.8(4)
C40 Ru1A C43 C48 -66.0(3)
C39 Ru1A C43 C48 -29.2(3)
C42 C43 C44 C45 176.7(6)
C48 C43 C44 C45 0.0(8)
Ru1A C43 C44 C45 87.4(7)
C43 C44 C45 C46 -0.8(10)
C44 C45 C46 C47 0.1(10)
C45 C46 C47 C48 1.2(9)
C38 C39 C48 C47 -3.6(7)
C40 C39 C48 C47 176.7(5)
Ru1A C39 C48 C47 123.4(5)
C38 C39 C48 C43 178.7(5)
C40 C39 C48 C43 -1.1(7)
Ru1A C39 C48 C43 -54.4(4)
C38 C39 C48 Ru1A -126.9(5)
C40 C39 C48 Ru1A 53.3(4)
C46 C47 C48 C39 -179.7(5)
C46 C47 C48 C43 -1.9(8)
C46 C47 C48 Ru1A -88.3(6)
C42 C43 C48 C39 2.3(7)
C44 C43 C48 C39 179.1(5)
Ru1A C43 C48 C39 55.2(4)
C42 C43 C48 C47 -175.5(5)
C44 C43 C48 C47 1.3(7)
Ru1A C43 C48 C47 -122.6(4)
C42 C43 C48 Ru1A -52.9(4)
C44 C43 C48 Ru1A 123.9(5)
Ru1B Ru1A C48 C39 135.1(4)
C51 Ru1A C48 C39 168.8(7)
C52 Ru1A C48 C39 56.4(6)
C49 Ru1A C48 C39 121.5(3)
C50 Ru1A C48 C39 156.5(4)
C53 Ru1A C48 C39 82.6(3)
C42 Ru1A C48 C39 -103.3(4)
C41 Ru1A C48 C39 -66.0(3)
C40 Ru1A C48 C39 -29.6(3)
C43 Ru1A C48 C39 -131.5(5)
Ru1B Ru1A C48 C47 18.1(5)
C51 Ru1A C48 C47 51.8(10)
C52 Ru1A C48 C47 -60.6(7)
C49 Ru1A C48 C47 4.5(5)
C50 Ru1A C48 C47 39.5(6)
C53 Ru1A C48 C47 -34.3(5)
C42 Ru1A C48 C47 139.8(5)
C41 Ru1A C48 C47 177.1(5)
C40 Ru1A C48 C47 -146.5(5)
C43 Ru1A C48 C47 111.5(6)
C39 Ru1A C48 C47 -116.9(6)
Ru1B Ru1A C48 C43 -93.4(4)
C51 Ru1A C48 C43 -59.7(9)
C52 Ru1A C48 C43 -172.1(4)
C49 Ru1A C48 C43 -107.0(4)
C50 Ru1A C48 C43 -72.0(4)
C53 Ru1A C48 C43 -145.9(3)
C42 Ru1A C48 C43 28.2(3)
C41 Ru1A C48 C43 65.5(4)
C40 Ru1A C48 C43 101.9(4)
C39 Ru1A C48 C43 131.5(5)
Ru1B Ru1A C49 C50 111.0(6)
C51 Ru1A C49 C50 -37.5(4)
C52 Ru1A C49 C50 -81.5(5)
C53 Ru1A C49 C50 -119.8(6)
C42 Ru1A C49 C50 54.2(6)
C40 Ru1A C49 C50 -160.5(5)
C43 Ru1A C49 C50 89.2(4)
C48 Ru1A C49 C50 128.8(4)
C39 Ru1A C49 C50 165.9(4)
Ru1B Ru1A C49 C53 -129.2(6)
C51 Ru1A C49 C53 82.3(4)
C52 Ru1A C49 C53 38.2(4)
C50 Ru1A C49 C53 119.8(6)
C42 Ru1A C49 C53 174.0(3)
C40 Ru1A C49 C53 -40.7(7)
C43 Ru1A C49 C53 -151.0(3)
C48 Ru1A C49 C53 -111.5(4)
C39 Ru1A C49 C53 -74.3(4)
C53 C49 C50 C51 -1.1(8)
Ru1A C49 C50 C51 60.6(5)
C53 C49 C50 Ru1A -61.7(4)
Ru1B Ru1A C50 C49 -46.1(5)
C51 Ru1A C50 C49 118.2(6)
C52 Ru1A C50 C49 79.5(4)
C53 Ru1A C50 C49 36.3(4)
C42 Ru1A C50 C49 -144.1(4)
C41 Ru1A C50 C49 -179.6(4)
C40 Ru1A C50 C49 137.2(10)
C43 Ru1A C50 C49 -105.2(4)
C48 Ru1A C50 C49 -67.5(5)
C39 Ru1A C50 C49 -30.9(8)
Ru1B Ru1A C50 C51 -164.3(6)
C52 Ru1A C50 C51 -38.7(4)
C49 Ru1A C50 C51 -118.2(6)
C53 Ru1A C50 C51 -81.9(4)
C42 Ru1A C50 C51 97.7(5)
C41 Ru1A C50 C51 62.2(6)
C40 Ru1A C50 C51 19.0(13)
C43 Ru1A C50 C51 136.6(4)
C48 Ru1A C50 C51 174.3(4)
C39 Ru1A C50 C51 -149.0(5)
C49 C50 C51 C52 0.6(7)
Ru1A C50 C51 C52 62.3(4)
C49 C50 C51 Ru1A -61.8(5)
C49 C50 C51 Ru1B -54.1(4)
Ru1A C50 C51 Ru1B 7.6(3)
Ru1B Ru1A C51 C50 14.4(5)
C52 Ru1A C51 C50 116.8(6)
C49 Ru1A C51 C50 36.2(4)
C53 Ru1A C51 C50 78.1(5)
C42 Ru1A C51 C50 -97.5(5)
C41 Ru1A C51 C50 -137.6(4)
C40 Ru1A C51 C50 -174.4(4)
C43 Ru1A C51 C50 -61.6(6)
C48 Ru1A C51 C50 -16.3(11)
C39 Ru1A C51 C50 144.4(7)
Ru1B Ru1A C51 C52 -102.4(5)
C49 Ru1A C51 C52 -80.5(4)
C50 Ru1A C51 C52 -116.8(6)
C53 Ru1A C51 C52 -38.7(4)
C42 Ru1A C51 C52 145.7(4)
C41 Ru1A C51 C52 105.6(4)
C40 Ru1A C51 C52 68.8(5)
C43 Ru1A C51 C52 -178.4(4)
C48 Ru1A C51 C52 -133.1(8)
C39 Ru1A C51 C52 27.6(9)
C52 Ru1A C51 Ru1B 102.4(5)
C49 Ru1A C51 Ru1B 21.8(4)
C50 Ru1A C51 Ru1B -14.4(5)
C53 Ru1A C51 Ru1B 63.7(4)
C42 Ru1A C51 Ru1B -112.0(4)
C41 Ru1A C51 Ru1B -152.0(3)
C40 Ru1A C51 Ru1B 171.1(4)
C43 Ru1A C51 Ru1B -76.0(4)
C48 Ru1A C51 Ru1B -30.8(8)
C39 Ru1A C51 Ru1B 130.0(7)
Ru1A Ru1B C51 C50 -161.8(7)
Ru1A Ru1B C51 C52 71.0(5)
C50 C51 C52 C53 0.1(7)
Ru1A C51 C52 C53 63.5(4)
Ru1B C51 C52 C53 39.6(4)
C50 C51 C52 Ru1A -63.4(4)
Ru1B C51 C52 Ru1A -23.88(13)
Ru1B Ru1A C52 C53 -28.0(5)
C51 Ru1A C52 C53 -115.5(6)
C49 Ru1A C52 C53 -37.0(4)
C50 Ru1A C52 C53 -78.0(4)
C42 Ru1A C52 C53 -170.2(4)
C41 Ru1A C52 C53 153.0(3)
C40 Ru1A C52 C53 113.9(4)
C48 Ru1A C52 C53 39.7(6)
C39 Ru1A C52 C53 75.7(4)
Ru1B Ru1A C52 C51 87.5(5)
C49 Ru1A C52 C51 78.4(5)
C50 Ru1A C52 C51 37.5(5)
C53 Ru1A C52 C51 115.5(6)
C42 Ru1A C52 C51 -54.7(6)
C41 Ru1A C52 C51 -91.5(5)
C40 Ru1A C52 C51 -130.7(5)
C48 Ru1A C52 C51 155.1(5)
C39 Ru1A C52 C51 -168.8(4)
C50 C49 C53 C52 1.1(7)
Ru1A C49 C53 C52 -60.7(4)
C50 C49 C53 Ru1A 61.8(5)
C51 C52 C53 C49 -0.7(6)
Ru1A C52 C53 C49 61.6(4)
C51 C52 C53 Ru1A -62.4(4)
Ru1B Ru1A C53 C49 34.6(4)
C51 Ru1A C53 C49 -78.0(5)
C52 Ru1A C53 C49 -117.2(5)
C50 Ru1A C53 C49 -35.6(4)
C41 Ru1A C53 C49 -165.6(4)
C40 Ru1A C53 C49 159.5(4)
C43 Ru1A C53 C49 48.3(5)
C48 Ru1A C53 C49 83.4(4)
C39 Ru1A C53 C49 121.8(4)
Ru1B Ru1A C53 C52 151.8(5)
C51 Ru1A C53 C52 39.2(4)
C49 Ru1A C53 C52 117.2(5)
C50 Ru1A C53 C52 81.7(4)
C41 Ru1A C53 C52 -48.4(6)
C40 Ru1A C53 C52 -83.3(4)
C43 Ru1A C53 C52 165.6(4)
C48 Ru1A C53 C52 -159.3(4)
C39 Ru1A C53 C52 -121.0(4)
